data_4073850
loop_
_publ_author_name
'Lorenz, Volker'
'Edelmann, Anja'
'Blaurock, Steffen'
'Freise, Fritjof'
'Edelmann, Frank T.'

_publ_section_title
;
 A Surprising Solvent Effect on the Crystal Structure of an Anionic
 Lanthanide Sandwich Complex&#x2020;
;
_journal_issue 26
_journal_name_full Organometallics
_journal_page_first 6681
_journal_paper_doi 10.1021/om7006776
_journal_volume 26
_journal_year 2007
_chemical_formula_sum 'C37 H70 Li O2 Si4 Tb'
_chemical_formula_weight 825.15
_chemical_name_systematic
; 
 ? 
;
_space_group_IT_number 14
_symmetry_cell_setting monoclinic
_symmetry_space_group_name_Hall '-P 2ybc'
_symmetry_space_group_name_H-M 'P 1 21/c 1'
_atom_sites_solution_hydrogens geom
_atom_sites_solution_primary direct
_atom_sites_solution_secondary difmap
_audit_creation_method SHELXL-97
_cell_angle_alpha 90.00
_cell_angle_beta 104.31(3)
_cell_angle_gamma 90.00
_cell_formula_units_Z 4
_cell_length_a 14.059(3)
_cell_length_b 14.773(3)
_cell_length_c 22.533(5)
_cell_measurement_reflns_used 1672
_cell_measurement_temperature 180(2)
_cell_measurement_theta_max 29.29
_cell_measurement_theta_min 2.03
_cell_volume 4534.8(18)
_computing_cell_refinement 'Stoe XAREA'
_computing_data_collection 'Stoe XAREA'
_computing_data_reduction 'Stoe XAREA'
_computing_molecular_graphics 'Bruker SHELXTL PLUS'
_computing_publication_material 'Bruker SHELXTL PLUS'
_computing_structure_refinement 'SHELXL-97 (Sheldrick, 1997)'
_computing_structure_solution SIR92
_diffrn_ambient_temperature 180(2)
_diffrn_measured_fraction_theta_full 0.981
_diffrn_measured_fraction_theta_max 0.981
_diffrn_measurement_device_type 'Stoe IPDS 2T'
_diffrn_measurement_method omega-scans
_diffrn_radiation_monochromator graphite
_diffrn_radiation_source 'fine-focus sealed tube'
_diffrn_radiation_type MoK\a
_diffrn_radiation_wavelength 0.71073
_diffrn_reflns_av_R_equivalents 0.0402
_diffrn_reflns_av_sigmaI/netI 0.0399
_diffrn_reflns_limit_h_max 18
_diffrn_reflns_limit_h_min -19
_diffrn_reflns_limit_k_max 20
_diffrn_reflns_limit_k_min 0
_diffrn_reflns_limit_l_max 30
_diffrn_reflns_limit_l_min 0
_diffrn_reflns_number 43029
_diffrn_reflns_theta_full 29.29
_diffrn_reflns_theta_max 29.29
_diffrn_reflns_theta_min 2.03
_exptl_absorpt_coefficient_mu 1.691
_exptl_absorpt_correction_T_max 0.5510
_exptl_absorpt_correction_T_min 0.4851
_exptl_absorpt_correction_type none
_exptl_crystal_colour yellow
_exptl_crystal_density_diffrn 1.209
_exptl_crystal_density_method 'not measured'
_exptl_crystal_description prism
_exptl_crystal_F_000 1728
_exptl_crystal_size_max 0.50
_exptl_crystal_size_mid 0.50
_exptl_crystal_size_min 0.40
_refine_diff_density_max 1.100
_refine_diff_density_min -1.093
_refine_diff_density_rms 0.080
_refine_ls_extinction_method none
_refine_ls_goodness_of_fit_ref 0.871
_refine_ls_hydrogen_treatment mixed
_refine_ls_matrix_type full
_refine_ls_number_parameters 406
_refine_ls_number_reflns 12162
_refine_ls_number_restraints 0
_refine_ls_restrained_S_all 0.871
_refine_ls_R_factor_all 0.0479
_refine_ls_R_factor_gt 0.0299
_refine_ls_shift/su_max 0.290
_refine_ls_shift/su_mean 0.016
_refine_ls_structure_factor_coef Fsqd
_refine_ls_weighting_details 'calc w=1/[\s^2^(Fo^2^)+(0.0473P)^2^+0.0000P] where P=(Fo^2^+2Fc^2^)/3'
_refine_ls_weighting_scheme calc
_refine_ls_wR_factor_gt 0.0749
_refine_ls_wR_factor_ref 0.0781
_reflns_number_gt 8723
_reflns_number_total 12162
_reflns_threshold_expression >2sigma(I)
_cod_data_source_file om7006776-file004.cif
_cod_data_source_block ip2_196b
_cod_original_cell_volume 4535.0(16)
_cod_original_sg_symbol_H-M P2(1)/c
_cod_database_code 4073850

loop_
_symmetry_equiv_pos_as_xyz
'x, y, z'
'-x, y+1/2, -z+1/2'
'-x, -y, -z'
'x, -y-1/2, z-1/2'

loop_
_atom_site_label
_atom_site_type_symbol
_atom_site_fract_x
_atom_site_fract_y
_atom_site_fract_z
_atom_site_U_iso_or_equiv
_atom_site_adp_type
_atom_site_occupancy
_atom_site_symmetry_multiplicity
_atom_site_calc_flag
_atom_site_refinement_flags
Tb1 Tb 0.271241(10) 0.242050(8) 0.053785(6) 0.03462(4) Uani 1 1 d .
Si1 Si 0.15371(7) 0.07944(6) -0.10274(4) 0.0510(2) Uani 1 1 d .
Si2 Si 0.55633(7) 0.32788(6) 0.05617(5) 0.0509(2) Uani 1 1 d .
Si3 Si -0.00038(7) 0.31680(7) 0.09118(5) 0.0563(2) Uani 1 1 d .
Si4 Si 0.35176(8) -0.02431(6) 0.12548(5) 0.0532(2) Uani 1 1 d .
C1 C 0.2233(2) 0.17671(19) -0.05979(13) 0.0403(6) Uani 1 1 d .
C2 C 0.1624(2) 0.2538(2) -0.05866(13) 0.0427(6) Uani 1 1 d .
H2 H 0.0967 0.2416 -0.0768 0.051 Uiso 1 1 calc R
C3 C 0.1763(2) 0.3438(2) -0.03708(13) 0.0441(7) Uani 1 1 d .
H3 H 0.1180 0.3765 -0.0452 0.053 Uiso 1 1 calc R
C4 C 0.2574(2) 0.39585(19) -0.00629(14) 0.0440(7) Uani 1 1 d .
H4 H 0.2396 0.4547 0.0008 0.053 Uiso 1 1 calc R
C5 C 0.3590(2) 0.38064(19) 0.01645(13) 0.0428(6) Uani 1 1 d .
H5 H 0.3916 0.4320 0.0349 0.051 Uiso 1 1 calc R
C6 C 0.4241(2) 0.30600(18) 0.01822(13) 0.0388(6) Uani 1 1 d .
C7 C 0.4072(2) 0.21614(18) -0.00462(13) 0.0372(6) Uani 1 1 d .
H7 H 0.4650 0.1827 0.0036 0.045 Uiso 1 1 calc R
C8 C 0.3265(2) 0.16390(18) -0.03639(13) 0.0379(6) Uani 1 1 d .
H8 H 0.3455 0.1057 -0.0441 0.046 Uiso 1 1 calc R
C9 C 0.1106(4) 0.1122(3) -0.18561(17) 0.0847(14) Uani 1 1 d .
H9A H 0.0697 0.1649 -0.1893 0.127 Uiso 1 1 calc R
H9B H 0.0738 0.0632 -0.2083 0.127 Uiso 1 1 calc R
H9C H 0.1663 0.1252 -0.2017 0.127 Uiso 1 1 calc R
C10 C 0.2321(3) -0.0234(3) -0.0994(2) 0.0824(13) Uani 1 1 d .
H10A H 0.2559 -0.0421 -0.0576 0.124 Uiso 1 1 calc R
H10B H 0.2866 -0.0096 -0.1165 0.124 Uiso 1 1 calc R
H10C H 0.1939 -0.0713 -0.1226 0.124 Uiso 1 1 calc R
C11 C 0.0461(3) 0.0495(3) -0.0729(2) 0.0724(11) Uani 1 1 d .
H11A H 0.0679 0.0328 -0.0305 0.109 Uiso 1 1 calc R
H11B H 0.0118 -0.0004 -0.0959 0.109 Uiso 1 1 calc R
H11C H 0.0029 0.1007 -0.0768 0.109 Uiso 1 1 calc R
C12 C 0.6257(3) 0.3400(3) -0.0044(2) 0.0811(13) Uani 1 1 d .
H12A H 0.5984 0.3889 -0.0313 0.122 Uiso 1 1 calc R
H12B H 0.6209 0.2848 -0.0274 0.122 Uiso 1 1 calc R
H12C H 0.6934 0.3525 0.0146 0.122 Uiso 1 1 calc R
C13 C 0.5748(3) 0.4346(3) 0.1012(2) 0.0804(13) Uani 1 1 d .
H13A H 0.5465 0.4842 0.0753 0.121 Uiso 1 1 calc R
H13B H 0.6438 0.4451 0.1172 0.121 Uiso 1 1 calc R
H13C H 0.5437 0.4297 0.1345 0.121 Uiso 1 1 calc R
C14 C 0.6127(3) 0.2331(3) 0.1084(3) 0.0878(15) Uani 1 1 d .
H14A H 0.5779 0.2258 0.1398 0.132 Uiso 1 1 calc R
H14B H 0.6802 0.2470 0.1270 0.132 Uiso 1 1 calc R
H14C H 0.6089 0.1781 0.0853 0.132 Uiso 1 1 calc R
C15 C 0.1259(2) 0.26557(19) 0.11280(14) 0.0430(6) Uani 1 1 d .
C16 C 0.2024(2) 0.3241(2) 0.14230(14) 0.0462(7) Uani 1 1 d .
H16 H 0.1790 0.3815 0.1482 0.055 Uiso 1 1 calc R
C17 C 0.3055(3) 0.3181(2) 0.16528(14) 0.0498(7) Uani 1 1 d .
H17 H 0.3330 0.3733 0.1804 0.060 Uiso 1 1 calc R
C18 C 0.3773(2) 0.2492(2) 0.17098(13) 0.0487(7) Uani 1 1 d .
H18 H 0.4405 0.2696 0.1886 0.058 Uiso 1 1 calc R
C19 C 0.3738(2) 0.1565(2) 0.15579(13) 0.0456(7) Uani 1 1 d .
H19 H 0.4357 0.1301 0.1669 0.055 Uiso 1 1 calc R
C20 C 0.3007(2) 0.09268(19) 0.12790(13) 0.0417(6) Uani 1 1 d .
C21 C 0.1967(2) 0.10216(19) 0.10369(14) 0.0425(6) Uani 1 1 d .
H21 H 0.1677 0.0478 0.0881 0.051 Uiso 1 1 calc R
C22 C 0.1270(2) 0.1726(2) 0.09744(14) 0.0437(7) Uani 1 1 d .
H22 H 0.0646 0.1524 0.0778 0.052 Uiso 1 1 calc R
C23 C -0.0682(4) 0.2808(5) 0.1485(3) 0.1089(19) Uani 1 1 d .
H23A H -0.0328 0.2999 0.1886 0.163 Uiso 1 1 calc R
H23B H -0.0746 0.2161 0.1477 0.163 Uiso 1 1 calc R
H23C H -0.1323 0.3079 0.1386 0.163 Uiso 1 1 calc R
C24 C -0.0706(3) 0.2794(4) 0.0140(2) 0.1040(19) Uani 1 1 d .
H24A H -0.0366 0.2979 -0.0160 0.156 Uiso 1 1 calc R
H24B H -0.1347 0.3064 0.0048 0.156 Uiso 1 1 calc R
H24C H -0.0768 0.2147 0.0135 0.156 Uiso 1 1 calc R
C25 C 0.0055(4) 0.4424(3) 0.0919(4) 0.133(3) Uani 1 1 d .
H25A H 0.0395 0.4626 0.0623 0.199 Uiso 1 1 calc R
H25B H 0.0398 0.4628 0.1320 0.199 Uiso 1 1 calc R
H25C H -0.0599 0.4666 0.0820 0.199 Uiso 1 1 calc R
C26 C 0.3965(4) -0.0670(3) 0.2061(2) 0.0894(15) Uani 1 1 d .
H26A H 0.4458 -0.0267 0.2289 0.134 Uiso 1 1 calc R
H26B H 0.4239 -0.1264 0.2056 0.134 Uiso 1 1 calc R
H26C H 0.3425 -0.0697 0.2251 0.134 Uiso 1 1 calc R
C27 C 0.4560(3) -0.0242(3) 0.0878(2) 0.0748(12) Uani 1 1 d .
H27A H 0.5061 0.0165 0.1091 0.112 Uiso 1 1 calc R
H27B H 0.4329 -0.0048 0.0460 0.112 Uiso 1 1 calc R
H27C H 0.4825 -0.0842 0.0887 0.112 Uiso 1 1 calc R
C28 C 0.2552(3) -0.1046(3) 0.0828(2) 0.0841(14) Uani 1 1 d .
H28A H 0.2316 -0.0842 0.0413 0.126 Uiso 1 1 calc R
H28B H 0.2018 -0.1066 0.1023 0.126 Uiso 1 1 calc R
H28C H 0.2830 -0.1640 0.0830 0.126 Uiso 1 1 calc R
Li1 Li 0.2671(6) 0.1794(6) 0.2211(3) 0.085(2) Uani 1 1 d .
O1L O 0.1979(3) 0.0944(3) 0.25902(12) 0.1148(15) Uani 1 1 d .
O2L O 0.3179(3) 0.2197(3) 0.30257(13) 0.1183(15) Uani 1 1 d .
C1L C 0.1146(5) 0.0381(5) 0.2341(2) 0.156(4) Uani 1 1 d .
H1LA H 0.0994 0.0027 0.2663 0.234 Uiso 1 1 calc R
H1LB H 0.1292 -0.0015 0.2038 0.234 Uiso 1 1 calc R
H1LC H 0.0593 0.0754 0.2156 0.234 Uiso 1 1 calc R
C2L C 0.2163(3) 0.1031(3) 0.32123(15) 0.0621(9) Uani 1 1 d .
H2L1 H 0.2241 0.0437 0.3400 0.075 Uiso 1 1 calc R
H2L2 H 0.1611 0.1326 0.3318 0.075 Uiso 1 1 calc R
C3L C 0.3060(3) 0.1568(2) 0.34500(15) 0.0589(9) Uani 1 1 d .
H3L1 H 0.3017 0.1873 0.3824 0.071 Uiso 1 1 calc R
H3L2 H 0.3625 0.1168 0.3547 0.071 Uiso 1 1 calc R
C4L C 0.3967(5) 0.2813(5) 0.3250(2) 0.134(3) Uani 1 1 d .
H4LA H 0.4059 0.2888 0.3684 0.201 Uiso 1 1 calc R
H4LB H 0.3814 0.3387 0.3050 0.201 Uiso 1 1 calc R
H4LC H 0.4558 0.2578 0.3168 0.201 Uiso 1 1 calc R
C5L C 0.0965(11) 0.6934(12) 0.1830(6) 0.279(8) Uani 1 1 d .
H5LA H 0.0736 0.7214 0.2153 0.419 Uiso 1 1 calc R
H5LB H 0.0543 0.6436 0.1665 0.419 Uiso 1 1 calc R
H5LC H 0.0958 0.7369 0.1512 0.419 Uiso 1 1 calc R
C6L C 0.1830(13) 0.665(2) 0.2039(10) 0.370(16) Uani 1 1 d .
H6L1 H 0.2155 0.7193 0.2225 0.444 Uiso 1 1 calc R
H6L2 H 0.1749 0.6285 0.2382 0.444 Uiso 1 1 calc R
C7L C 0.2481(16) 0.627(2) 0.1909(14) 0.46(3) Uani 1 1 d .
H7L1 H 0.2634 0.6643 0.1591 0.551 Uiso 1 1 calc R
H7L2 H 0.2184 0.5725 0.1704 0.551 Uiso 1 1 calc R
C8L C 0.3313(17) 0.6009(14) 0.2224(7) 0.310(10) Uani 1 1 d .
H8L1 H 0.3261 0.5443 0.2431 0.371 Uiso 1 1 calc R
H8L2 H 0.3611 0.6461 0.2525 0.371 Uiso 1 1 calc R
C9L C 0.3852(11) 0.5899(9) 0.1779(7) 0.268(8) Uani 1 1 d .
H9LA H 0.4500 0.5688 0.1972 0.402 Uiso 1 1 calc R
H9LB H 0.3895 0.6469 0.1583 0.402 Uiso 1 1 calc R
H9LC H 0.3528 0.5466 0.1480 0.402 Uiso 1 1 calc R

loop_
_atom_site_aniso_label
_atom_site_aniso_U_11
_atom_site_aniso_U_22
_atom_site_aniso_U_33
_atom_site_aniso_U_23
_atom_site_aniso_U_13
_atom_site_aniso_U_12
Tb1 0.03840(7) 0.03433(7) 0.03143(6) 0.00227(6) 0.00918(4) -0.00082(6)
Si1 0.0510(5) 0.0560(5) 0.0455(5) -0.0104(4) 0.0109(4) -0.0164(4)
Si2 0.0383(5) 0.0491(5) 0.0619(6) 0.0002(4) 0.0062(4) -0.0094(4)
Si3 0.0494(5) 0.0562(5) 0.0673(6) -0.0028(4) 0.0222(5) 0.0120(4)
Si4 0.0622(6) 0.0435(5) 0.0580(6) 0.0116(4) 0.0225(5) 0.0140(4)
C1 0.0428(16) 0.0431(14) 0.0353(14) -0.0012(11) 0.0101(12) -0.0061(13)
C2 0.0345(13) 0.0534(17) 0.0396(13) 0.0041(13) 0.0076(10) -0.0043(14)
C3 0.0423(16) 0.0489(16) 0.0413(16) 0.0095(12) 0.0108(13) 0.0109(13)
C4 0.0508(18) 0.0357(14) 0.0458(16) 0.0060(12) 0.0126(14) 0.0016(12)
C5 0.0512(18) 0.0349(13) 0.0407(15) 0.0032(11) 0.0083(13) -0.0021(12)
C6 0.0423(16) 0.0372(14) 0.0357(14) 0.0034(11) 0.0072(12) -0.0066(11)
C7 0.0337(14) 0.0357(13) 0.0425(15) 0.0011(11) 0.0100(12) 0.0028(10)
C8 0.0405(15) 0.0360(13) 0.0385(14) -0.0010(11) 0.0121(12) -0.0002(11)
C9 0.097(3) 0.103(3) 0.045(2) -0.010(2) 0.001(2) -0.042(3)
C10 0.084(3) 0.060(2) 0.101(3) -0.030(2) 0.018(3) -0.013(2)
C11 0.061(2) 0.083(3) 0.076(3) -0.015(2) 0.022(2) -0.033(2)
C12 0.048(2) 0.094(3) 0.108(4) 0.000(3) 0.033(2) -0.006(2)
C13 0.056(2) 0.080(3) 0.097(3) -0.028(2) 0.001(2) -0.017(2)
C14 0.048(2) 0.082(3) 0.116(4) 0.028(3) -0.013(2) 0.001(2)
C15 0.0492(16) 0.0396(14) 0.0435(14) 0.0021(12) 0.0176(12) 0.0086(12)
C16 0.0556(19) 0.0408(15) 0.0422(16) -0.0047(12) 0.0122(14) 0.0092(13)
C17 0.060(2) 0.0459(16) 0.0400(16) -0.0058(13) 0.0053(14) -0.0026(15)
C18 0.0522(17) 0.0559(18) 0.0352(13) 0.0000(14) 0.0053(12) -0.0037(16)
C19 0.0462(18) 0.0532(17) 0.0375(15) 0.0092(12) 0.0103(13) 0.0083(13)
C20 0.0470(17) 0.0388(14) 0.0427(15) 0.0085(11) 0.0175(13) 0.0050(12)
C21 0.0500(18) 0.0362(13) 0.0454(16) 0.0047(11) 0.0195(14) 0.0006(12)
C22 0.0406(16) 0.0441(15) 0.0499(17) 0.0032(13) 0.0177(13) -0.0034(12)
C23 0.069(3) 0.175(6) 0.093(4) -0.001(4) 0.039(3) 0.001(3)
C24 0.059(3) 0.163(5) 0.081(3) -0.023(3) 0.002(2) 0.048(3)
C25 0.083(4) 0.064(3) 0.238(8) 0.009(4) 0.012(4) 0.029(3)
C26 0.126(4) 0.072(3) 0.073(3) 0.032(2) 0.029(3) 0.040(3)
C27 0.083(3) 0.065(2) 0.087(3) 0.016(2) 0.041(2) 0.028(2)
C28 0.090(3) 0.046(2) 0.116(4) -0.011(2) 0.025(3) 0.011(2)
Li1 0.090(5) 0.125(7) 0.044(3) -0.003(4) 0.023(4) -0.046(5)
O1L 0.143(3) 0.166(3) 0.0352(13) -0.0167(17) 0.0223(17) -0.107(3)
O2L 0.131(3) 0.184(4) 0.0424(15) -0.0153(19) 0.0257(17) -0.103(3)
C1L 0.170(6) 0.248(8) 0.051(3) -0.034(4) 0.027(3) -0.158(6)
C2L 0.069(2) 0.080(2) 0.0380(17) 0.0036(16) 0.0150(16) -0.004(2)
C3L 0.073(2) 0.060(2) 0.0381(16) -0.0006(14) 0.0031(16) -0.0020(18)
C4L 0.169(6) 0.183(6) 0.059(3) -0.044(3) 0.047(3) -0.121(5)
C5L 0.219(15) 0.40(2) 0.191(12) -0.009(13) 0.000(11) 0.108(16)
C6L 0.175(18) 0.56(5) 0.34(2) 0.04(3) 0.015(17) 0.10(2)
C7L 0.18(2) 0.40(3) 0.72(6) 0.07(3) -0.02(3) 0.10(2)
C8L 0.33(3) 0.38(3) 0.207(15) -0.120(16) 0.043(15) 0.02(2)
C9L 0.34(2) 0.226(13) 0.281(17) 0.057(12) 0.152(16) 0.089(13)

loop_
_atom_type_symbol
_atom_type_description
_atom_type_scat_dispersion_real
_atom_type_scat_dispersion_imag
_atom_type_scat_source
C C 0.0033 0.0016 'International Tables Vol C Tables 4.2.6.8 and 6.1.1.4'
H H 0.0000 0.0000 'International Tables Vol C Tables 4.2.6.8 and 6.1.1.4'
Li Li -0.0003 0.0001 'International Tables Vol C Tables 4.2.6.8 and 6.1.1.4'
O O 0.0106 0.0060 'International Tables Vol C Tables 4.2.6.8 and 6.1.1.4'
Si Si 0.0817 0.0704 'International Tables Vol C Tables 4.2.6.8 and 6.1.1.4'
Tb Tb -0.1723 4.1537 'International Tables Vol C Tables 4.2.6.8 and 6.1.1.4'

loop_
_geom_angle_atom_site_label_1
_geom_angle_atom_site_label_2
_geom_angle_atom_site_label_3
_geom_angle
C7 Tb1 C8 31.40(9)
C7 Tb1 C3 89.14(9)
C8 Tb1 C3 80.68(9)
C7 Tb1 C2 81.22(9)
C8 Tb1 C2 59.54(9)
C3 Tb1 C2 31.24(9)
C7 Tb1 C4 80.61(9)
C8 Tb1 C4 88.85(9)
C3 Tb1 C4 31.09(10)
C2 Tb1 C4 59.57(9)
C7 Tb1 C5 59.49(9)
C8 Tb1 C5 80.94(9)
C3 Tb1 C5 59.54(10)
C2 Tb1 C5 81.22(9)
C4 Tb1 C5 31.12(9)
C7 Tb1 C6 31.43(9)
C8 Tb1 C6 60.22(9)
C3 Tb1 C6 81.58(9)
C2 Tb1 C6 90.43(9)
C4 Tb1 C6 59.85(9)
C5 Tb1 C6 31.38(9)
C7 Tb1 C1 60.24(9)
C8 Tb1 C1 31.39(9)
C3 Tb1 C1 59.88(9)
C2 Tb1 C1 31.37(9)
C4 Tb1 C1 81.33(9)
C5 Tb1 C1 90.12(9)
C6 Tb1 C1 82.53(9)
C7 Tb1 C22 148.19(9)
C8 Tb1 C22 121.01(9)
C3 Tb1 C22 102.82(10)
C2 Tb1 C22 93.81(9)
C4 Tb1 C22 123.80(10)
C5 Tb1 C22 151.11(9)
C6 Tb1 C22 175.51(9)
C1 Tb1 C22 100.37(10)
C7 Tb1 C21 120.64(9)
C8 Tb1 C21 101.95(9)
C3 Tb1 C21 126.29(10)
C2 Tb1 C21 105.11(9)
C4 Tb1 C21 153.40(10)
C5 Tb1 C21 173.67(9)
C6 Tb1 C21 146.23(9)
C1 Tb1 C21 95.23(9)
C22 Tb1 C21 30.59(9)
C7 Tb1 C17 123.39(10)
C8 Tb1 C17 153.18(10)
C3 Tb1 C17 115.43(10)
C2 Tb1 C17 143.45(10)
C4 Tb1 C17 95.36(10)
C5 Tb1 C17 89.06(10)
C6 Tb1 C17 99.36(10)
C1 Tb1 C17 174.77(10)
C22 Tb1 C17 78.05(10)
C21 Tb1 C17 85.91(10)
C7 Tb1 C18 101.76(10)
C8 Tb1 C18 125.45(10)
C3 Tb1 C18 142.56(10)
C2 Tb1 C18 173.61(9)
C4 Tb1 C18 115.08(10)
C5 Tb1 C18 95.36(10)
C6 Tb1 C18 89.37(10)
C1 Tb1 C18 154.68(10)
C22 Tb1 C18 86.58(10)
C21 Tb1 C18 78.36(10)
C17 Tb1 C18 30.54(10)
C11 Si1 C10 108.5(2)
C11 Si1 C1 111.40(16)
C10 Si1 C1 112.16(17)
C11 Si1 C9 109.3(2)
C10 Si1 C9 106.9(2)
C1 Si1 C9 108.41(17)
C13 Si2 C12 106.8(2)
C13 Si2 C6 112.64(17)
C12 Si2 C6 108.73(17)
C13 Si2 C14 108.1(2)
C12 Si2 C14 108.3(2)
C6 Si2 C14 112.08(16)
C25 Si3 C24 108.5(3)
C25 Si3 C23 107.9(3)
C24 Si3 C23 108.6(3)
C25 Si3 C15 111.3(2)
C24 Si3 C15 111.86(17)
C23 Si3 C15 108.6(2)
C27 Si4 C28 108.4(2)
C27 Si4 C26 109.2(2)
C28 Si4 C26 108.1(2)
C27 Si4 C20 111.18(16)
C28 Si4 C20 111.27(17)
C26 Si4 C20 108.64(17)
C8 C1 C2 131.1(3)
C8 C1 Si1 116.3(2)
C2 C1 Si1 112.5(2)
C8 C1 Tb1 72.56(16)
C2 C1 Tb1 72.81(16)
Si1 C1 Tb1 138.84(14)
C3 C2 C1 136.3(3)
C3 C2 Tb1 74.42(16)
C1 C2 Tb1 75.82(16)
C3 C2 H2 111.8
C1 C2 H2 111.8
Tb1 C2 H2 133.7
C4 C3 C2 135.3(3)
C4 C3 Tb1 74.60(17)
C2 C3 Tb1 74.33(16)
C4 C3 H3 112.4
C2 C3 H3 112.4
Tb1 C3 H3 134.7
C3 C4 C5 135.7(3)
C3 C4 Tb1 74.31(16)
C5 C4 Tb1 74.67(16)
C3 C4 H4 112.2
C5 C4 H4 112.2
Tb1 C4 H4 135.2
C4 C5 C6 135.9(3)
C4 C5 Tb1 74.21(17)
C6 C5 Tb1 74.84(16)
C4 C5 H5 112.1
C6 C5 H5 112.1
Tb1 C5 H5 135.3
C5 C6 C7 131.4(3)
C5 C6 Si2 115.9(2)
C7 C6 Si2 112.6(2)
C5 C6 Tb1 73.78(17)
C7 C6 Tb1 72.58(16)
Si2 C6 Tb1 135.41(14)
C8 C7 C6 137.3(3)
C8 C7 Tb1 74.81(16)
C6 C7 Tb1 75.99(16)
C8 C7 H7 111.3
C6 C7 H7 111.3
Tb1 C7 H7 133.8
C7 C8 C1 136.9(3)
C7 C8 Tb1 73.79(16)
C1 C8 Tb1 76.05(17)
C7 C8 H8 111.5
C1 C8 H8 111.5
Tb1 C8 H8 135.1
Si1 C9 H9A 109.5
Si1 C9 H9B 109.5
H9A C9 H9B 109.5
Si1 C9 H9C 109.5
H9A C9 H9C 109.5
H9B C9 H9C 109.5
Si1 C10 H10A 109.5
Si1 C10 H10B 109.5
H10A C10 H10B 109.5
Si1 C10 H10C 109.5
H10A C10 H10C 109.5
H10B C10 H10C 109.5
Si1 C11 H11A 109.5
Si1 C11 H11B 109.5
H11A C11 H11B 109.5
Si1 C11 H11C 109.5
H11A C11 H11C 109.5
H11B C11 H11C 109.5
Si2 C12 H12A 109.5
Si2 C12 H12B 109.5
H12A C12 H12B 109.5
Si2 C12 H12C 109.5
H12A C12 H12C 109.5
H12B C12 H12C 109.5
Si2 C13 H13A 109.5
Si2 C13 H13B 109.5
H13A C13 H13B 109.5
Si2 C13 H13C 109.5
H13A C13 H13C 109.5
H13B C13 H13C 109.5
Si2 C14 H14A 109.5
Si2 C14 H14B 109.5
H14A C14 H14B 109.5
Si2 C14 H14C 109.5
H14A C14 H14C 109.5
H14B C14 H14C 109.5
C16 C15 C22 131.0(3)
C16 C15 Si3 115.9(2)
C22 C15 Si3 113.2(2)
C16 C15 Tb1 74.45(18)
C22 C15 Tb1 72.66(16)
Si3 C15 Tb1 134.40(15)
C15 C16 C17 136.5(3)
C15 C16 Tb1 75.42(17)
C17 C16 Tb1 73.83(18)
C15 C16 Li1 85.5(2)
C17 C16 Li1 64.9(2)
Tb1 C16 Li1 90.36(19)
C15 C16 H16 111.7
C17 C16 H16 111.7
Tb1 C16 H16 135.7
Li1 C16 H16 132.8
C16 C17 C18 136.0(3)
C16 C17 Li1 84.7(3)
C18 C17 Li1 66.9(3)
C16 C17 Tb1 75.72(18)
C18 C17 Tb1 75.11(17)
Li1 C17 Tb1 96.62(19)
C16 C17 H17 112.0
C18 C17 H17 112.0
Li1 C17 H17 130.3
Tb1 C17 H17 132.2
C19 C18 C17 134.1(3)
C19 C18 Li1 72.9(3)
C17 C18 Li1 79.7(3)
C19 C18 Tb1 75.31(17)
C17 C18 Tb1 74.35(17)
Li1 C18 Tb1 100.5(2)
C19 C18 H18 113.0
C17 C18 H18 113.0
Li1 C18 H18 127.3
Tb1 C18 H18 132.1
C18 C19 C20 136.8(3)
C18 C19 Li1 72.5(3)
C20 C19 Li1 82.5(3)
C18 C19 Tb1 74.44(17)
C20 C19 Tb1 76.05(17)
Li1 C19 Tb1 100.1(2)
C18 C19 H19 111.6
C20 C19 H19 111.6
Li1 C19 H19 125.8
Tb1 C19 H19 133.8
C19 C20 C21 131.3(3)
C19 C20 Si4 112.5(2)
C21 C20 Si4 116.1(2)
C19 C20 Li1 64.7(2)
C21 C20 Li1 83.6(3)
Si4 C20 Li1 128.6(2)
C19 C20 Tb1 73.66(16)
C21 C20 Tb1 72.73(16)
Si4 C20 Tb1 136.54(14)
Li1 C20 Tb1 93.8(2)
C22 C21 C20 136.6(3)
C22 C21 Tb1 73.99(16)
C20 C21 Tb1 76.60(16)
C22 C21 H21 111.7
C20 C21 H21 111.7
Tb1 C21 H21 133.3
C21 C22 C15 137.6(3)
C21 C22 Tb1 75.43(17)
C15 C22 Tb1 76.86(17)
C21 C22 H22 111.2
C15 C22 H22 111.2
Tb1 C22 H22 131.5
Si3 C23 H23A 109.5
Si3 C23 H23B 109.5
H23A C23 H23B 109.5
Si3 C23 H23C 109.5
H23A C23 H23C 109.5
H23B C23 H23C 109.5
Si3 C24 H24A 109.5
Si3 C24 H24B 109.5
H24A C24 H24B 109.5
Si3 C24 H24C 109.5
H24A C24 H24C 109.5
H24B C24 H24C 109.5
Si3 C25 H25A 109.5
Si3 C25 H25B 109.5
H25A C25 H25B 109.5
Si3 C25 H25C 109.5
H25A C25 H25C 109.5
H25B C25 H25C 109.5
Si4 C26 H26A 109.5
Si4 C26 H26B 109.5
H26A C26 H26B 109.5
Si4 C26 H26C 109.5
H26A C26 H26C 109.5
H26B C26 H26C 109.5
Si4 C27 H27A 109.5
Si4 C27 H27B 109.5
H27A C27 H27B 109.5
Si4 C27 H27C 109.5
H27A C27 H27C 109.5
H27B C27 H27C 109.5
Si4 C28 H28A 109.5
Si4 C28 H28B 109.5
H28A C28 H28B 109.5
Si4 C28 H28C 109.5
H28A C28 H28C 109.5
H28B C28 H28C 109.5
O2L Li1 O1L 83.4(3)
O2L Li1 C18 101.0(3)
O1L Li1 C18 164.5(6)
O2L Li1 C19 120.1(4)
O1L Li1 C19 130.8(5)
C18 Li1 C19 34.59(15)
O2L Li1 C17 98.7(3)
O1L Li1 C17 161.3(5)
C18 Li1 C17 33.40(15)
C19 Li1 C17 64.0(2)
O2L Li1 C20 146.9(5)
O1L Li1 C20 104.5(4)
C18 Li1 C20 63.8(2)
C19 Li1 C20 32.82(15)
C17 Li1 C20 83.9(2)
O2L Li1 C3L 27.74(17)
O1L Li1 C3L 57.2(2)
C18 Li1 C3L 123.5(3)
C19 Li1 C3L 128.3(4)
C17 Li1 C3L 126.4(3)
C20 Li1 C3L 137.3(4)
O2L Li1 C2L 56.6(2)
O1L Li1 C2L 26.82(14)
C18 Li1 C2L 153.8(4)
C19 Li1 C2L 141.1(4)
C17 Li1 C2L 149.8(4)
C20 Li1 C2L 126.3(4)
C3L Li1 C2L 31.08(13)
O2L Li1 C16 111.2(4)
O1L Li1 C16 131.8(4)
C18 Li1 C16 60.7(2)
C19 Li1 C16 82.6(2)
C17 Li1 C16 30.43(14)
C20 Li1 C16 87.6(2)
C3L Li1 C16 134.2(4)
C2L Li1 C16 136.3(4)
C2L O1L C1L 112.7(3)
C2L O1L Li1 114.0(3)
C1L O1L Li1 131.5(3)
C3L O2L C4L 113.7(4)
C3L O2L Li1 112.3(4)
C4L O2L Li1 128.2(3)
O1L C1L H1LA 109.5
O1L C1L H1LB 109.5
H1LA C1L H1LB 109.5
O1L C1L H1LC 109.5
H1LA C1L H1LC 109.5
H1LB C1L H1LC 109.5
O1L C2L C3L 110.6(3)
O1L C2L Li1 39.2(2)
C3L C2L Li1 73.0(2)
O1L C2L H2L1 109.5
C3L C2L H2L1 109.5
Li1 C2L H2L1 134.5
O1L C2L H2L2 109.5
C3L C2L H2L2 109.5
Li1 C2L H2L2 113.6
H2L1 C2L H2L2 108.1
O2L C3L C2L 110.6(3)
O2L C3L Li1 39.9(2)
C2L C3L Li1 75.9(2)
O2L C3L H3L1 109.5
C2L C3L H3L1 109.5
Li1 C3L H3L1 142.3
O2L C3L H3L2 109.5
C2L C3L H3L2 109.5
Li1 C3L H3L2 104.5
H3L1 C3L H3L2 108.1
O2L C4L H4LA 109.5
O2L C4L H4LB 109.5
H4LA C4L H4LB 109.5
O2L C4L H4LC 109.5
H4LA C4L H4LC 109.5
H4LB C4L H4LC 109.5
C6L C5L H5LA 109.4
C6L C5L H5LB 109.5
H5LA C5L H5LB 109.5
C6L C5L H5LC 109.5
H5LA C5L H5LC 109.5
H5LB C5L H5LC 109.5
C7L C6L C5L 144(3)
C7L C6L H6L1 101.1
C5L C6L H6L1 100.9
C7L C6L H6L2 101.0
C5L C6L H6L2 100.9
H6L1 C6L H6L2 104.4
C6L C7L C8L 132(3)
C6L C7L H7L1 104.0
C8L C7L H7L1 103.9
C6L C7L H7L2 104.2
C8L C7L H7L2 104.3
H7L1 C7L H7L2 105.4
C7L C8L C9L 103(2)
C7L C8L H8L1 111.1
C9L C8L H8L1 111.0
C7L C8L H8L2 111.6
C9L C8L H8L2 111.1
H8L1 C8L H8L2 109.1
C8L C9L H9LA 109.8
C8L C9L H9LB 109.2
H9LA C9L H9LB 109.5
C8L C9L H9LC 109.4
H9LA C9L H9LC 109.5
H9LB C9L H9LC 109.5

loop_
_geom_bond_atom_site_label_1
_geom_bond_atom_site_label_2
_geom_bond_distance
Tb1 C7 2.603(3)
Tb1 C8 2.616(3)
Tb1 C3 2.623(3)
Tb1 C2 2.622(3)
Tb1 C4 2.627(3)
Tb1 C5 2.633(3)
Tb1 C6 2.647(3)
Tb1 C1 2.661(3)
Tb1 C22 2.668(3)
Tb1 C21 2.686(3)
Tb1 C17 2.685(3)
Tb1 C18 2.695(3)
Si1 C11 1.855(4)
Si1 C10 1.867(4)
Si1 C1 1.868(3)
Si1 C9 1.878(4)
Si2 C13 1.858(4)
Si2 C12 1.871(4)
Si2 C6 1.872(3)
Si2 C14 1.874(4)
Si3 C25 1.857(5)
Si3 C24 1.858(5)
Si3 C23 1.862(5)
Si3 C15 1.880(3)
Si4 C27 1.867(4)
Si4 C28 1.878(5)
Si4 C26 1.879(4)
Si4 C20 1.878(3)
C1 C8 1.428(4)
C1 C2 1.429(4)
C2 C3 1.413(4)
C2 H2 0.9300
C3 C4 1.407(4)
C3 H3 0.9300
C4 C5 1.411(4)
C4 H4 0.9300
C5 C6 1.428(4)
C5 H5 0.9300
C6 C7 1.422(4)
C7 C8 1.412(4)
C7 H7 0.9300
C8 H8 0.9300
C9 H9A 0.9600
C9 H9B 0.9600
C9 H9C 0.9600
C10 H10A 0.9600
C10 H10B 0.9600
C10 H10C 0.9600
C11 H11A 0.9600
C11 H11B 0.9600
C11 H11C 0.9600
C12 H12A 0.9600
C12 H12B 0.9600
C12 H12C 0.9600
C13 H13A 0.9600
C13 H13B 0.9600
C13 H13C 0.9600
C14 H14A 0.9600
C14 H14B 0.9600
C14 H14C 0.9600
C15 C16 1.411(4)
C15 C22 1.418(4)
C16 C17 1.416(5)
C16 Li1 2.785(9)
C16 H16 0.9300
C17 C18 1.417(5)
C17 Li1 2.532(8)
C17 H17 0.9300
C18 C19 1.409(4)
C18 Li1 2.367(8)
C18 H18 0.9300
C19 C20 1.422(4)
C19 Li1 2.372(8)
C19 H19 0.9300
C20 C21 1.435(4)
C20 Li1 2.601(8)
C21 C22 1.412(4)
C21 H21 0.9300
C22 H22 0.9300
C23 H23A 0.9600
C23 H23B 0.9600
C23 H23C 0.9600
C24 H24A 0.9600
C24 H24B 0.9600
C24 H24C 0.9600
C25 H25A 0.9600
C25 H25B 0.9600
C25 H25C 0.9600
C26 H26A 0.9600
C26 H26B 0.9600
C26 H26C 0.9600
C27 H27A 0.9600
C27 H27B 0.9600
C27 H27C 0.9600
C28 H28A 0.9600
C28 H28B 0.9600
C28 H28C 0.9600
Li1 O2L 1.893(7)
Li1 O1L 1.914(8)
Li1 C3L 2.729(7)
Li1 C2L 2.768(7)
O1L C2L 1.367(4)
O1L C1L 1.433(5)
O2L C3L 1.373(5)
O2L C4L 1.426(5)
C1L H1LA 0.9600
C1L H1LB 0.9600
C1L H1LC 0.9600
C2L C3L 1.473(5)
C2L H2L1 0.9700
C2L H2L2 0.9700
C3L H3L1 0.9700
C3L H3L2 0.9700
C4L H4LA 0.9600
C4L H4LB 0.9600
C4L H4LC 0.9600
C5L C6L 1.264(16)
C5L H5LA 0.9600
C5L H5LB 0.9600
C5L H5LC 0.9600
C6L C7L 1.17(3)
C6L H6L1 0.9700
C6L H6L2 0.9700
C7L C8L 1.27(2)
C7L H7L1 0.9700
C7L H7L2 0.9700
C8L C9L 1.406(17)
C8L H8L1 0.9700
C8L H8L2 0.9700
C9L H9LA 0.9600
C9L H9LB 0.9600
C9L H9LC 0.9600

loop_
_geom_torsion_atom_site_label_1
_geom_torsion_atom_site_label_2
_geom_torsion_atom_site_label_3
_geom_torsion_atom_site_label_4
_geom_torsion
C11 Si1 C1 C8 128.4(3)
C10 Si1 C1 C8 6.5(3)
C9 Si1 C1 C8 -111.4(3)
C11 Si1 C1 C2 -54.2(3)
C10 Si1 C1 C2 -176.1(2)
C9 Si1 C1 C2 66.0(3)
C11 Si1 C1 Tb1 35.1(3)
C10 Si1 C1 Tb1 -86.8(3)
C9 Si1 C1 Tb1 155.3(3)
C7 Tb1 C1 C8 18.07(15)
C3 Tb1 C1 C8 126.24(19)
C2 Tb1 C1 C8 144.9(3)
C4 Tb1 C1 C8 102.17(17)
C5 Tb1 C1 C8 72.20(17)
C6 Tb1 C1 C8 41.67(16)
C22 Tb1 C1 C8 -134.87(16)
C21 Tb1 C1 C8 -104.42(16)
C17 Tb1 C1 C8 153.2(10)
C18 Tb1 C1 C8 -30.7(3)
C7 Tb1 C1 C2 -126.86(19)
C8 Tb1 C1 C2 -144.9(3)
C3 Tb1 C1 C2 -18.70(16)
C4 Tb1 C1 C2 -42.77(17)
C5 Tb1 C1 C2 -72.74(17)
C6 Tb1 C1 C2 -103.27(17)
C22 Tb1 C1 C2 80.20(17)
C21 Tb1 C1 C2 110.65(17)
C17 Tb1 C1 C2 8.3(11)
C18 Tb1 C1 C2 -175.6(2)
C7 Tb1 C1 Si1 128.3(3)
C8 Tb1 C1 Si1 110.3(3)
C3 Tb1 C1 Si1 -123.5(3)
C2 Tb1 C1 Si1 -104.8(3)
C4 Tb1 C1 Si1 -147.6(2)
C5 Tb1 C1 Si1 -177.5(2)
C6 Tb1 C1 Si1 151.9(2)
C22 Tb1 C1 Si1 -24.6(2)
C21 Tb1 C1 Si1 5.8(2)
C17 Tb1 C1 Si1 -96.5(10)
C18 Tb1 C1 Si1 79.6(3)
C8 C1 C2 C3 1.6(6)
Si1 C1 C2 C3 -175.3(3)
Tb1 C1 C2 C3 48.2(3)
C8 C1 C2 Tb1 -46.7(3)
Si1 C1 C2 Tb1 136.46(17)
C7 Tb1 C2 C3 -103.03(18)
C8 Tb1 C2 C3 -127.4(2)
C4 Tb1 C2 C3 -18.81(17)
C5 Tb1 C2 C3 -42.76(18)
C6 Tb1 C2 C3 -72.87(18)
C1 Tb1 C2 C3 -147.7(3)
C22 Tb1 C2 C3 108.59(18)
C21 Tb1 C2 C3 137.47(18)
C17 Tb1 C2 C3 33.6(3)
C18 Tb1 C2 C3 15.3(9)
C7 Tb1 C2 C1 44.65(16)
C8 Tb1 C2 C1 20.31(15)
C3 Tb1 C2 C1 147.7(3)
C4 Tb1 C2 C1 128.87(19)
C5 Tb1 C2 C1 104.92(17)
C6 Tb1 C2 C1 74.81(17)
C22 Tb1 C2 C1 -103.72(17)
C21 Tb1 C2 C1 -74.85(17)
C17 Tb1 C2 C1 -178.74(17)
C18 Tb1 C2 C1 162.9(8)
C1 C2 C3 C4 -1.1(6)
Tb1 C2 C3 C4 47.5(3)
C1 C2 C3 Tb1 -48.7(3)
C7 Tb1 C3 C4 -73.07(19)
C8 Tb1 C3 C4 -103.46(19)
C2 Tb1 C3 C4 -147.4(3)
C5 Tb1 C3 C4 -18.54(17)
C6 Tb1 C3 C4 -42.45(18)
C1 Tb1 C3 C4 -128.7(2)
C22 Tb1 C3 C4 136.67(18)
C21 Tb1 C3 C4 158.51(17)
C17 Tb1 C3 C4 54.0(2)
C18 Tb1 C3 C4 35.3(3)
C7 Tb1 C3 C2 74.35(18)
C8 Tb1 C3 C2 43.97(17)
C4 Tb1 C3 C2 147.4(3)
C5 Tb1 C3 C2 128.9(2)
C6 Tb1 C3 C2 104.98(18)
C1 Tb1 C3 C2 18.77(16)
C22 Tb1 C3 C2 -75.90(18)
C21 Tb1 C3 C2 -54.1(2)
C17 Tb1 C3 C2 -158.60(17)
C18 Tb1 C3 C2 -177.24(17)
C2 C3 C4 C5 -0.4(6)
Tb1 C3 C4 C5 47.1(4)
C2 C3 C4 Tb1 -47.5(3)
C7 Tb1 C4 C3 104.17(19)
C8 Tb1 C4 C3 73.71(19)
C2 Tb1 C4 C3 18.89(17)
C5 Tb1 C4 C3 148.0(3)
C6 Tb1 C4 C3 129.5(2)
C1 Tb1 C4 C3 43.10(18)
C22 Tb1 C4 C3 -53.6(2)
C21 Tb1 C4 C3 -41.3(3)
C17 Tb1 C4 C3 -132.82(19)
C18 Tb1 C4 C3 -157.16(18)
C7 Tb1 C4 C5 -43.80(18)
C8 Tb1 C4 C5 -74.26(19)
C3 Tb1 C4 C5 -148.0(3)
C2 Tb1 C4 C5 -129.1(2)
C6 Tb1 C4 C5 -18.52(17)
C1 Tb1 C4 C5 -104.88(19)
C22 Tb1 C4 C5 158.40(17)
C21 Tb1 C4 C5 170.77(19)
C17 Tb1 C4 C5 79.21(19)
C18 Tb1 C4 C5 54.9(2)
C3 C4 C5 C6 0.0(6)
Tb1 C4 C5 C6 47.0(4)
C3 C4 C5 Tb1 -47.0(4)
C7 Tb1 C5 C4 127.6(2)
C8 Tb1 C5 C4 102.98(19)
C3 Tb1 C5 C4 18.52(17)
C2 Tb1 C5 C4 42.63(18)
C6 Tb1 C5 C4 148.2(3)
C1 Tb1 C5 C4 72.83(19)
C22 Tb1 C5 C4 -39.3(3)
C21 Tb1 C5 C4 -139.4(8)
C17 Tb1 C5 C4 -102.00(19)
C18 Tb1 C5 C4 -131.92(19)
C7 Tb1 C5 C6 -20.60(15)
C8 Tb1 C5 C6 -45.19(17)
C3 Tb1 C5 C6 -129.65(19)
C2 Tb1 C5 C6 -105.54(17)
C4 Tb1 C5 C6 -148.2(3)
C1 Tb1 C5 C6 -75.34(17)
C22 Tb1 C5 C6 172.55(18)
C21 Tb1 C5 C6 72.5(9)
C17 Tb1 C5 C6 109.83(18)
C18 Tb1 C5 C6 79.90(18)
C4 C5 C6 C7 0.9(6)
Tb1 C5 C6 C7 47.7(3)
C4 C5 C6 Si2 -179.9(3)
Tb1 C5 C6 Si2 -133.10(18)
C4 C5 C6 Tb1 -46.8(4)
C13 Si2 C6 C5 13.8(3)
C12 Si2 C6 C5 -104.4(3)
C14 Si2 C6 C5 135.9(3)
C13 Si2 C6 C7 -166.9(2)
C12 Si2 C6 C7 74.9(3)
C14 Si2 C6 C7 -44.7(3)
C13 Si2 C6 Tb1 -79.1(3)
C12 Si2 C6 Tb1 162.7(2)
C14 Si2 C6 Tb1 43.0(3)
C7 Tb1 C6 C5 144.5(2)
C8 Tb1 C6 C5 126.17(19)
C3 Tb1 C6 C5 42.14(17)
C2 Tb1 C6 C5 72.21(17)
C4 Tb1 C6 C5 18.37(16)
C1 Tb1 C6 C5 102.65(17)
C22 Tb1 C6 C5 -126.8(11)
C21 Tb1 C6 C5 -169.10(17)
C17 Tb1 C6 C5 -72.42(18)
C18 Tb1 C6 C5 -101.40(17)
C8 Tb1 C6 C7 -18.28(15)
C3 Tb1 C6 C7 -102.31(16)
C2 Tb1 C6 C7 -72.24(16)
C4 Tb1 C6 C7 -126.08(18)
C5 Tb1 C6 C7 -144.5(2)
C1 Tb1 C6 C7 -41.80(16)
C22 Tb1 C6 C7 88.8(11)
C21 Tb1 C6 C7 46.5(2)
C17 Tb1 C6 C7 143.13(16)
C18 Tb1 C6 C7 114.15(16)
C7 Tb1 C6 Si2 -104.9(3)
C8 Tb1 C6 Si2 -123.1(2)
C3 Tb1 C6 Si2 152.8(2)
C2 Tb1 C6 Si2 -177.1(2)
C4 Tb1 C6 Si2 129.1(2)
C5 Tb1 C6 Si2 110.7(3)
C1 Tb1 C6 Si2 -146.7(2)
C22 Tb1 C6 Si2 -16.1(13)
C21 Tb1 C6 Si2 -58.4(3)
C17 Tb1 C6 Si2 38.3(2)
C18 Tb1 C6 Si2 9.3(2)
C5 C6 C7 C8 -0.1(6)
Si2 C6 C7 C8 -179.3(3)
Tb1 C6 C7 C8 48.0(3)
C5 C6 C7 Tb1 -48.1(3)
Si2 C6 C7 Tb1 132.68(16)
C3 Tb1 C7 C8 -73.35(17)
C2 Tb1 C7 C8 -42.99(16)
C4 Tb1 C7 C8 -103.40(17)
C5 Tb1 C7 C8 -127.93(19)
C6 Tb1 C7 C8 -148.5(2)
C1 Tb1 C7 C8 -18.07(15)
C22 Tb1 C7 C8 40.0(3)
C21 Tb1 C7 C8 59.42(19)
C17 Tb1 C7 C8 166.35(16)
C18 Tb1 C7 C8 142.75(16)
C8 Tb1 C7 C6 148.5(2)
C3 Tb1 C7 C6 75.15(16)
C2 Tb1 C7 C6 105.50(16)
C4 Tb1 C7 C6 45.10(16)
C5 Tb1 C7 C6 20.57(15)
C1 Tb1 C7 C6 130.43(18)
C22 Tb1 C7 C6 -171.46(17)
C21 Tb1 C7 C6 -152.08(15)
C17 Tb1 C7 C6 -45.16(19)
C18 Tb1 C7 C6 -68.75(16)
C6 C7 C8 C1 -1.1(6)
Tb1 C7 C8 C1 47.3(3)
C6 C7 C8 Tb1 -48.4(3)
C2 C1 C8 C7 0.1(6)
Si1 C1 C8 C7 176.9(3)
Tb1 C1 C8 C7 -46.6(3)
C2 C1 C8 Tb1 46.7(3)
Si1 C1 C8 Tb1 -136.47(18)
C3 Tb1 C8 C7 103.88(17)
C2 Tb1 C8 C7 128.57(19)
C4 Tb1 C8 C7 73.73(17)
C5 Tb1 C8 C7 43.49(16)
C6 Tb1 C8 C7 18.29(15)
C1 Tb1 C8 C7 148.9(3)
C22 Tb1 C8 C7 -156.70(16)
C21 Tb1 C8 C7 -130.79(16)
C17 Tb1 C8 C7 -25.9(3)
C18 Tb1 C8 C7 -46.7(2)
C7 Tb1 C8 C1 -148.9(3)
C3 Tb1 C8 C1 -44.99(17)
C2 Tb1 C8 C1 -20.30(15)
C4 Tb1 C8 C1 -75.14(17)
C5 Tb1 C8 C1 -105.39(17)
C6 Tb1 C8 C1 -130.58(18)
C22 Tb1 C8 C1 54.43(19)
C21 Tb1 C8 C1 80.34(17)
C17 Tb1 C8 C1 -174.78(19)
C18 Tb1 C8 C1 164.46(15)
C25 Si3 C15 C16 17.1(4)
C24 Si3 C15 C16 138.6(3)
C23 Si3 C15 C16 -101.5(3)
C25 Si3 C15 C22 -164.2(3)
C24 Si3 C15 C22 -42.7(3)
C23 Si3 C15 C22 77.1(3)
C25 Si3 C15 Tb1 -76.2(3)
C24 Si3 C15 Tb1 45.3(3)
C23 Si3 C15 Tb1 165.2(3)
C7 Tb1 C15 C16 179(100)
C8 Tb1 C15 C16 -175.60(17)
C3 Tb1 C15 C16 -102.01(18)
C2 Tb1 C15 C16 -132.52(18)
C4 Tb1 C15 C16 -72.20(18)
C5 Tb1 C15 C16 -48.1(2)
C6 Tb1 C15 C16 -28.0(3)
C1 Tb1 C15 C16 -157.63(17)
C22 Tb1 C15 C16 143.1(3)
C21 Tb1 C15 C16 124.5(2)
C17 Tb1 C15 C16 17.97(17)
C18 Tb1 C15 C16 41.69(18)
C7 Tb1 C15 C22 35(3)
C8 Tb1 C15 C22 41.3(3)
C3 Tb1 C15 C22 114.89(19)
C2 Tb1 C15 C22 84.38(19)
C4 Tb1 C15 C22 144.70(18)
C5 Tb1 C15 C22 168.78(17)
C6 Tb1 C15 C22 -171.14(18)
C1 Tb1 C15 C22 59.3(2)
C21 Tb1 C15 C22 -18.65(17)
C17 Tb1 C15 C22 -125.1(2)
C18 Tb1 C15 C22 -101.41(19)
C7 Tb1 C15 Si3 -70(3)
C8 Tb1 C15 Si3 -64.4(3)
C3 Tb1 C15 Si3 9.2(2)
C2 Tb1 C15 Si3 -21.4(2)
C4 Tb1 C15 Si3 39.0(2)
C5 Tb1 C15 Si3 63.1(2)
C6 Tb1 C15 Si3 83.1(3)
C1 Tb1 C15 Si3 -46.5(2)
C22 Tb1 C15 Si3 -105.7(3)
C21 Tb1 C15 Si3 -124.4(2)
C17 Tb1 C15 Si3 129.1(2)
C18 Tb1 C15 Si3 152.9(2)
C22 C15 C16 C17 3.2(6)
Si3 C15 C16 C17 -178.4(3)
Tb1 C15 C16 C17 -46.2(4)
C22 C15 C16 Tb1 49.4(3)
Si3 C15 C16 Tb1 -132.24(19)
C22 C15 C16 Li1 -42.2(4)
Si3 C15 C16 Li1 136.2(2)
Tb1 C15 C16 Li1 -91.55(18)
C7 Tb1 C16 C15 -179.92(17)
C8 Tb1 C16 C15 40.5(14)
C3 Tb1 C16 C15 79.86(18)
C2 Tb1 C16 C15 55.0(2)
C4 Tb1 C16 C15 110.30(18)
C5 Tb1 C16 C15 139.98(17)
C6 Tb1 C16 C15 163.95(16)
C1 Tb1 C16 C15 35.7(3)
C22 Tb1 C16 C15 -21.24(16)
C21 Tb1 C16 C15 -45.94(17)
C17 Tb1 C16 C15 -148.9(3)
C18 Tb1 C16 C15 -129.7(2)
C7 Tb1 C16 C17 -31.1(3)
C8 Tb1 C16 C17 -170.6(13)
C3 Tb1 C16 C17 -131.29(19)
C2 Tb1 C16 C17 -156.16(18)
C4 Tb1 C16 C17 -100.84(19)
C5 Tb1 C16 C17 -71.16(19)
C6 Tb1 C16 C17 -47.2(2)
C1 Tb1 C16 C17 -175.45(17)
C22 Tb1 C16 C17 127.6(2)
C21 Tb1 C16 C17 102.92(19)
C18 Tb1 C16 C17 19.17(18)
C7 Tb1 C16 Li1 -94.7(2)
C8 Tb1 C16 Li1 125.8(13)
C3 Tb1 C16 Li1 165.07(18)
C2 Tb1 C16 Li1 140.19(17)
C4 Tb1 C16 Li1 -164.49(18)
C5 Tb1 C16 Li1 -134.81(18)
C6 Tb1 C16 Li1 -110.84(18)
C1 Tb1 C16 Li1 120.9(2)
C22 Tb1 C16 Li1 63.97(18)
C21 Tb1 C16 Li1 39.27(18)
C17 Tb1 C16 Li1 -63.6(2)
C18 Tb1 C16 Li1 -44.48(18)
C15 C16 C17 C18 -3.1(7)
Tb1 C16 C17 C18 -49.8(4)
Li1 C16 C17 C18 48.4(4)
C15 C16 C17 Li1 -51.6(4)
Tb1 C16 C17 Li1 -98.2(2)
C15 C16 C17 Tb1 46.7(4)
Li1 C16 C17 Tb1 98.2(2)
C7 Tb1 C17 C16 162.85(17)
C8 Tb1 C17 C16 178.67(18)
C3 Tb1 C17 C16 55.8(2)
C2 Tb1 C17 C16 37.2(3)
C4 Tb1 C17 C16 80.57(19)
C5 Tb1 C17 C16 111.08(19)
C6 Tb1 C17 C16 140.84(18)
C1 Tb1 C17 C16 30.0(11)
C22 Tb1 C17 C16 -42.89(19)
C21 Tb1 C17 C16 -72.77(19)
C18 Tb1 C17 C16 -146.7(3)
C7 Tb1 C17 C18 -50.5(2)
C8 Tb1 C17 C18 -34.6(3)
C3 Tb1 C17 C18 -157.53(18)
C2 Tb1 C17 C18 -176.05(17)
C4 Tb1 C17 C18 -132.7(2)
C5 Tb1 C17 C18 -102.2(2)
C6 Tb1 C17 C18 -72.5(2)
C1 Tb1 C17 C18 176.7(9)
C22 Tb1 C17 C18 103.8(2)
C21 Tb1 C17 C18 73.9(2)
C7 Tb1 C17 Li1 -114.4(2)
C8 Tb1 C17 Li1 -98.5(3)
C3 Tb1 C17 Li1 138.6(2)
C2 Tb1 C17 Li1 120.0(2)
C4 Tb1 C17 Li1 163.4(2)
C5 Tb1 C17 Li1 -166.1(2)
C6 Tb1 C17 Li1 -136.4(2)
C1 Tb1 C17 Li1 112.8(10)
C22 Tb1 C17 Li1 39.9(2)
C21 Tb1 C17 Li1 10.0(2)
C18 Tb1 C17 Li1 -63.9(3)
C16 C17 C18 C19 -0.4(7)
Li1 C17 C18 C19 53.7(4)
Tb1 C17 C18 C19 -50.4(3)
C16 C17 C18 Li1 -54.1(4)
Tb1 C17 C18 Li1 -104.08(19)
C16 C17 C18 Tb1 50.0(4)
Li1 C17 C18 Tb1 104.08(19)
C7 Tb1 C18 C19 -76.0(2)
C8 Tb1 C18 C19 -53.3(2)
C3 Tb1 C18 C19 179.68(18)
C2 Tb1 C18 C19 166.7(8)
C4 Tb1 C18 C19 -161.07(18)
C5 Tb1 C18 C19 -135.9(2)
C6 Tb1 C18 C19 -105.1(2)
C1 Tb1 C18 C19 -34.2(3)
C22 Tb1 C18 C19 73.0(2)
C21 Tb1 C18 C19 43.22(19)
C17 Tb1 C18 C19 145.1(3)
C7 Tb1 C18 C17 138.88(19)
C8 Tb1 C18 C17 161.66(18)
C3 Tb1 C18 C17 34.6(3)
C2 Tb1 C18 C17 21.6(9)
C4 Tb1 C18 C17 53.8(2)
C5 Tb1 C18 C17 79.0(2)
C6 Tb1 C18 C17 109.8(2)
C1 Tb1 C18 C17 -179.3(2)
C22 Tb1 C18 C17 -72.1(2)
C21 Tb1 C18 C17 -101.9(2)
C7 Tb1 C18 Li1 -145.0(3)
C8 Tb1 C18 Li1 -122.3(3)
C3 Tb1 C18 Li1 110.7(3)
C2 Tb1 C18 Li1 97.7(9)
C4 Tb1 C18 Li1 129.9(3)
C5 Tb1 C18 Li1 155.0(3)
C6 Tb1 C18 Li1 -174.1(3)
C1 Tb1 C18 Li1 -103.2(3)
C22 Tb1 C18 Li1 4.0(3)
C21 Tb1 C18 Li1 -25.8(3)
C17 Tb1 C18 Li1 76.1(3)
C17 C18 C19 C20 1.6(6)
Li1 C18 C19 C20 57.6(4)
Tb1 C18 C19 C20 -48.5(4)
C17 C18 C19 Li1 -56.1(4)
Tb1 C18 C19 Li1 -106.1(2)
C17 C18 C19 Tb1 50.1(4)
Li1 C18 C19 Tb1 106.1(2)
C7 Tb1 C19 C18 107.9(2)
C8 Tb1 C19 C18 137.53(19)
C3 Tb1 C19 C18 -1.5(9)
C2 Tb1 C19 C18 -176.4(2)
C4 Tb1 C19 C18 29.2(3)
C5 Tb1 C19 C18 50.5(2)
C6 Tb1 C19 C18 76.6(2)
C1 Tb1 C19 C18 162.46(18)
C22 Tb1 C19 C18 -103.1(2)
C21 Tb1 C19 C18 -127.5(2)
C17 Tb1 C19 C18 -20.12(18)
C7 Tb1 C19 C20 -103.97(18)
C8 Tb1 C19 C20 -74.34(19)
C3 Tb1 C19 C20 146.6(7)
C2 Tb1 C19 C20 -28.3(3)
C4 Tb1 C19 C20 177.30(17)
C5 Tb1 C19 C20 -161.39(17)
C6 Tb1 C19 C20 -135.31(18)
C1 Tb1 C19 C20 -49.4(2)
C22 Tb1 C19 C20 45.01(18)
C21 Tb1 C19 C20 20.62(17)
C17 Tb1 C19 C20 128.0(2)
C18 Tb1 C19 C20 148.1(3)
C7 Tb1 C19 Li1 176.4(2)
C8 Tb1 C19 Li1 -153.9(2)
C3 Tb1 C19 Li1 67.0(8)
C2 Tb1 C19 Li1 -107.9(3)
C4 Tb1 C19 Li1 97.7(3)
C5 Tb1 C19 Li1 119.0(2)
C6 Tb1 C19 Li1 145.1(2)
C1 Tb1 C19 Li1 -129.0(2)
C22 Tb1 C19 Li1 -34.6(2)
C21 Tb1 C19 Li1 -59.0(2)
C17 Tb1 C19 Li1 48.4(2)
C18 Tb1 C19 Li1 68.5(3)
C18 C19 C20 C21 0.1(6)
Li1 C19 C20 C21 54.4(4)
Tb1 C19 C20 C21 -47.9(3)
C18 C19 C20 Si4 -177.8(3)
Li1 C19 C20 Si4 -123.4(3)
Tb1 C19 C20 Si4 134.21(17)
C18 C19 C20 Li1 -54.4(4)
Tb1 C19 C20 Li1 -102.4(2)
C18 C19 C20 Tb1 48.0(4)
Li1 C19 C20 Tb1 102.4(2)
C27 Si4 C20 C19 -54.4(3)
C28 Si4 C20 C19 -175.4(3)
C26 Si4 C20 C19 65.7(3)
C27 Si4 C20 C21 127.4(3)
C28 Si4 C20 C21 6.4(3)
C26 Si4 C20 C21 -112.5(3)
C27 Si4 C20 Li1 -129.3(3)
C28 Si4 C20 Li1 109.7(3)
C26 Si4 C20 Li1 -9.1(4)
C27 Si4 C20 Tb1 35.3(3)
C28 Si4 C20 Tb1 -85.7(3)
C26 Si4 C20 Tb1 155.4(3)
C7 Tb1 C20 C19 79.51(19)
C8 Tb1 C20 C19 110.84(18)
C3 Tb1 C20 C19 -170.4(2)
C2 Tb1 C20 C19 165.93(17)
C4 Tb1 C20 C19 -13.6(8)
C5 Tb1 C20 C19 29.2(3)
C6 Tb1 C20 C19 51.9(2)
C1 Tb1 C20 C19 141.15(18)
C22 Tb1 C20 C19 -125.7(2)
C21 Tb1 C20 C19 -144.3(3)
C17 Tb1 C20 C19 -42.82(19)
C18 Tb1 C20 C19 -18.28(18)
C7 Tb1 C20 C21 -136.20(17)
C8 Tb1 C20 C21 -104.87(18)
C3 Tb1 C20 C21 -26.2(3)
C2 Tb1 C20 C21 -49.8(2)
C4 Tb1 C20 C21 130.7(7)
C5 Tb1 C20 C21 173.52(16)
C6 Tb1 C20 C21 -163.84(16)
C1 Tb1 C20 C21 -74.56(18)
C22 Tb1 C20 C21 18.59(17)
C17 Tb1 C20 C21 101.48(19)
C18 Tb1 C20 C21 126.0(2)
C7 Tb1 C20 Si4 -26.2(2)
C8 Tb1 C20 Si4 5.1(2)
C3 Tb1 C20 Si4 83.8(3)
C2 Tb1 C20 Si4 60.2(3)
C4 Tb1 C20 Si4 -119.3(7)
C5 Tb1 C20 Si4 -76.5(3)
C6 Tb1 C20 Si4 -53.9(3)
C1 Tb1 C20 Si4 35.4(2)
C22 Tb1 C20 Si4 128.6(3)
C21 Tb1 C20 Si4 110.0(3)
C17 Tb1 C20 Si4 -148.6(2)
C18 Tb1 C20 Si4 -124.0(3)
C7 Tb1 C20 Li1 141.7(2)
C8 Tb1 C20 Li1 173.1(2)
C3 Tb1 C20 Li1 -108.2(3)
C2 Tb1 C20 Li1 -131.8(2)
C4 Tb1 C20 Li1 48.7(8)
C5 Tb1 C20 Li1 91.5(2)
C6 Tb1 C20 Li1 114.1(2)
C1 Tb1 C20 Li1 -156.62(19)
C22 Tb1 C20 Li1 -63.5(2)
C21 Tb1 C20 Li1 -82.1(2)
C17 Tb1 C20 Li1 19.4(2)
C18 Tb1 C20 Li1 43.9(2)
C19 C20 C21 C22 -0.1(6)
Si4 C20 C21 C22 177.7(3)
Li1 C20 C21 C22 47.6(4)
Tb1 C20 C21 C22 -48.4(3)
C19 C20 C21 Tb1 48.2(3)
Si4 C20 C21 Tb1 -133.96(18)
Li1 C20 C21 Tb1 95.98(19)
C7 Tb1 C21 C22 -159.89(17)
C8 Tb1 C21 C22 -132.60(18)
C3 Tb1 C21 C22 -45.5(2)
C2 Tb1 C21 C22 -71.25(19)
C4 Tb1 C21 C22 -20.5(3)
C5 Tb1 C21 C22 110.8(8)
C6 Tb1 C21 C22 174.06(17)
C1 Tb1 C21 C22 -101.56(19)
C17 Tb1 C21 C22 73.32(19)
C18 Tb1 C21 C22 103.23(19)
C7 Tb1 C21 C20 52.4(2)
C8 Tb1 C21 C20 79.73(18)
C3 Tb1 C21 C20 166.86(16)
C2 Tb1 C21 C20 141.07(17)
C4 Tb1 C21 C20 -168.16(19)
C5 Tb1 C21 C20 -36.9(9)
C6 Tb1 C21 C20 26.4(3)
C1 Tb1 C21 C20 110.77(18)
C22 Tb1 C21 C20 -147.7(3)
C17 Tb1 C21 C20 -74.35(18)
C18 Tb1 C21 C20 -44.45(18)
C20 C21 C22 C15 -1.5(6)
Tb1 C21 C22 C15 -50.7(4)
C20 C21 C22 Tb1 49.2(4)
C16 C15 C22 C21 0.3(6)
Si3 C15 C22 C21 -178.2(3)
Tb1 C15 C22 C21 50.3(4)
C16 C15 C22 Tb1 -50.0(3)
Si3 C15 C22 Tb1 131.58(18)
C7 Tb1 C22 C21 34.1(3)
C8 Tb1 C22 C21 57.2(2)
C3 Tb1 C22 C21 143.89(18)
C2 Tb1 C22 C21 113.62(19)
C4 Tb1 C22 C21 169.13(17)
C5 Tb1 C22 C21 -167.68(18)
C6 Tb1 C22 C21 -47.3(12)
C1 Tb1 C22 C21 82.68(19)
C17 Tb1 C22 C21 -102.40(19)
C18 Tb1 C22 C21 -72.78(19)
C7 Tb1 C22 C15 -178.22(17)
C8 Tb1 C22 C15 -155.20(17)
C3 Tb1 C22 C15 -68.48(19)
C2 Tb1 C22 C15 -98.75(19)
C4 Tb1 C22 C15 -43.2(2)
C5 Tb1 C22 C15 -20.0(3)
C6 Tb1 C22 C15 100.3(11)
C1 Tb1 C22 C15 -129.69(18)
C21 Tb1 C22 C15 147.6(3)
C17 Tb1 C22 C15 45.23(18)
C18 Tb1 C22 C15 74.86(19)
C19 C18 Li1 O2L 128.1(5)
C17 C18 Li1 O2L -89.1(4)
Tb1 C18 Li1 O2L -160.9(4)
C19 C18 Li1 O1L 22.7(14)
C17 C18 Li1 O1L 165.5(15)
Tb1 C18 Li1 O1L 93.7(15)
C17 C18 Li1 C19 142.7(3)
Tb1 C18 Li1 C19 70.92(19)
C19 C18 Li1 C17 -142.7(3)
Tb1 C18 Li1 C17 -71.79(18)
C19 C18 Li1 C20 -20.61(18)
C17 C18 Li1 C20 122.1(2)
Tb1 C18 Li1 C20 50.30(18)
C19 C18 Li1 C3L 110.5(5)
C17 C18 Li1 C3L -106.8(5)
Tb1 C18 Li1 C3L -178.6(4)
C19 C18 Li1 C2L 99.1(10)
C17 C18 Li1 C2L -118.2(10)
Tb1 C18 Li1 C2L 170.0(9)
C19 C18 Li1 C16 -123.6(2)
C17 C18 Li1 C16 19.16(17)
Tb1 C18 Li1 C16 -52.63(15)
C18 C19 Li1 O2L -63.2(5)
C20 C19 Li1 O2L 152.5(5)
Tb1 C19 Li1 O2L -133.2(5)
C18 C19 Li1 O1L -172.1(6)
C20 C19 Li1 O1L 43.5(5)
Tb1 C19 Li1 O1L 117.8(5)
C20 C19 Li1 C18 -144.4(3)
Tb1 C19 Li1 C18 -70.03(18)
C18 C19 Li1 C17 21.79(18)
C20 C19 Li1 C17 -122.6(2)
Tb1 C19 Li1 C17 -48.25(16)
C18 C19 Li1 C20 144.4(3)
Tb1 C19 Li1 C20 74.32(18)
C18 C19 Li1 C3L -95.4(4)
C20 C19 Li1 C3L 120.3(4)
Tb1 C19 Li1 C3L -165.4(4)
C18 C19 Li1 C2L -136.0(5)
C20 C19 Li1 C2L 79.6(5)
Tb1 C19 Li1 C2L 153.9(4)
C18 C19 Li1 C16 47.1(2)
C20 C19 Li1 C16 -97.2(2)
Tb1 C19 Li1 C16 -22.92(19)
C16 C17 Li1 O2L -117.6(4)
C18 C17 Li1 O2L 96.8(4)
Tb1 C17 Li1 O2L 167.5(3)
C16 C17 Li1 O1L -22.3(12)
C18 C17 Li1 O1L -167.9(12)
Tb1 C17 Li1 O1L -97.2(12)
C16 C17 Li1 C18 145.6(3)
Tb1 C17 Li1 C18 70.68(19)
C16 C17 Li1 C19 123.1(2)
C18 C17 Li1 C19 -22.50(19)
Tb1 C17 Li1 C19 48.18(17)
C16 C17 Li1 C20 95.8(3)
C18 C17 Li1 C20 -49.8(2)
Tb1 C17 Li1 C20 20.8(2)
C16 C17 Li1 C3L -117.1(5)
C18 C17 Li1 C3L 97.3(5)
Tb1 C17 Li1 C3L 168.0(4)
C16 C17 Li1 C2L -85.0(7)
C18 C17 Li1 C2L 129.4(8)
Tb1 C17 Li1 C2L -159.9(7)
C18 C17 Li1 C16 -145.6(3)
Tb1 C17 Li1 C16 -74.92(18)
C19 C20 Li1 O2L -47.0(7)
C21 C20 Li1 O2L 171.0(7)
Si4 C20 Li1 O2L 52.5(8)
Tb1 C20 Li1 O2L -116.9(7)
C19 C20 Li1 O1L -147.4(5)
C21 C20 Li1 O1L 70.5(4)
Si4 C20 Li1 O1L -47.9(5)
Tb1 C20 Li1 O1L 142.7(4)
C19 C20 Li1 C18 21.64(18)
C21 C20 Li1 C18 -120.4(2)
Si4 C20 Li1 C18 121.1(3)
Tb1 C20 Li1 C18 -48.30(19)
C21 C20 Li1 C19 -142.1(3)
Si4 C20 Li1 C19 99.5(3)
Tb1 C20 Li1 C19 -69.94(19)
C19 C20 Li1 C17 49.6(2)
C21 C20 Li1 C17 -92.5(2)
Si4 C20 Li1 C17 149.1(2)
Tb1 C20 Li1 C17 -20.3(2)
C19 C20 Li1 C3L -90.3(5)
C21 C20 Li1 C3L 127.6(4)
Si4 C20 Li1 C3L 9.2(6)
Tb1 C20 Li1 C3L -160.3(4)
C19 C20 Li1 C2L -129.9(5)
C21 C20 Li1 C2L 88.0(4)
Si4 C20 Li1 C2L -30.4(5)
Tb1 C20 Li1 C2L 160.1(4)
C19 C20 Li1 C16 79.9(2)
C21 C20 Li1 C16 -62.2(2)
Si4 C20 Li1 C16 179.4(2)
Tb1 C20 Li1 C16 9.96(19)
C15 C16 Li1 O2L -142.7(4)
C17 C16 Li1 O2L 70.1(4)
Tb1 C16 Li1 O2L 142.0(3)
C15 C16 Li1 O1L -42.1(5)
C17 C16 Li1 O1L 170.6(6)
Tb1 C16 Li1 O1L -117.5(5)
C15 C16 Li1 C18 126.4(2)
C17 C16 Li1 C18 -20.90(19)
Tb1 C16 Li1 C18 51.01(16)
C15 C16 Li1 C19 97.9(2)
C17 C16 Li1 C19 -49.4(2)
Tb1 C16 Li1 C19 22.51(19)
C15 C16 Li1 C17 147.3(3)
Tb1 C16 Li1 C17 71.9(2)
C15 C16 Li1 C20 65.3(2)
C17 C16 Li1 C20 -82.0(3)
Tb1 C16 Li1 C20 -10.04(19)
C15 C16 Li1 C3L -123.9(4)
C17 C16 Li1 C3L 88.8(4)
Tb1 C16 Li1 C3L 160.7(4)
C15 C16 Li1 C2L -79.3(4)
C17 C16 Li1 C2L 133.5(5)
Tb1 C16 Li1 C2L -154.6(4)
O2L Li1 O1L C2L 0.4(6)
C18 Li1 O1L C2L 108.1(14)
C19 Li1 O1L C2L 124.9(5)
C17 Li1 O1L C2L -97.4(12)
C20 Li1 O1L C2L 147.6(4)
C3L Li1 O1L C2L 10.1(4)
C16 Li1 O1L C2L -112.4(5)
O2L Li1 O1L C1L 163.6(7)
C18 Li1 O1L C1L -88.7(17)
C19 Li1 O1L C1L -71.8(9)
C17 Li1 O1L C1L 65.8(15)
C20 Li1 O1L C1L -49.2(8)
C3L Li1 O1L C1L 173.4(7)
C2L Li1 O1L C1L 163.2(10)
C16 Li1 O1L C1L 50.9(9)
O1L Li1 O2L C3L 17.9(5)
C18 Li1 O2L C3L -147.0(4)
C19 Li1 O2L C3L -116.0(5)
C17 Li1 O2L C3L 179.1(4)
C20 Li1 O2L C3L -88.7(7)
C2L Li1 O2L C3L 18.1(3)
C16 Li1 O2L C3L 150.3(4)
O1L Li1 O2L C4L 169.3(7)
C18 Li1 O2L C4L 4.4(9)
C19 Li1 O2L C4L 35.4(10)
C17 Li1 O2L C4L -29.5(8)
C20 Li1 O2L C4L 62.7(11)
C3L Li1 O2L C4L 151.4(10)
C2L Li1 O2L C4L 169.5(7)
C16 Li1 O2L C4L -58.3(8)
C1L O1L C2L C3L 176.5(5)
Li1 O1L C2L C3L -17.0(6)
C1L O1L C2L Li1 -166.5(8)
O2L Li1 C2L O1L -179.6(7)
C18 Li1 C2L O1L -144.8(12)
C19 Li1 C2L O1L -81.5(7)
C17 Li1 C2L O1L 140.8(10)
C20 Li1 C2L O1L -40.1(5)
C3L Li1 C2L O1L -163.3(6)
C16 Li1 C2L O1L 93.9(6)
O2L Li1 C2L C3L -16.2(3)
O1L Li1 C2L C3L 163.3(6)
C18 Li1 C2L C3L 18.6(10)
C19 Li1 C2L C3L 81.8(5)
C17 Li1 C2L C3L -55.9(7)
C20 Li1 C2L C3L 123.2(5)
C16 Li1 C2L C3L -102.7(5)
C4L O2L C3L C2L 172.9(5)
Li1 O2L C3L C2L -31.3(6)
C4L O2L C3L Li1 -155.7(8)
O1L C2L C3L O2L 31.3(5)
Li1 C2L C3L O2L 20.1(4)
O1L C2L C3L Li1 11.2(4)
O1L Li1 C3L O2L -158.7(6)
C18 Li1 C3L O2L 39.8(5)
C19 Li1 C3L O2L 82.5(5)
C17 Li1 C3L O2L -1.1(5)
C20 Li1 C3L O2L 126.2(7)
C2L Li1 C3L O2L -149.9(6)
C16 Li1 C3L O2L -40.1(5)
O2L Li1 C3L C2L 149.9(6)
O1L Li1 C3L C2L -8.9(3)
C18 Li1 C3L C2L -170.3(5)
C19 Li1 C3L C2L -127.6(5)
C17 Li1 C3L C2L 148.8(5)
C20 Li1 C3L C2L -83.9(5)
C16 Li1 C3L C2L 109.8(5)
C5L C6L C7L C8L -176(4)
C6L C7L C8L C9L -160(4)
